data_1540507
loop_
_publ_author_name
'Sonneck, Marcel'
'Peppel, Tim'
'Spannenberg, Anke'
'Wohlrab, Sebastian'

_publ_section_title
;
 Synthesis and Molecular Structures of (E)-non-2-enoic Acid and
 (E)-dec-2-enoic Acid
;
_journal_issue 4
_journal_name_full Crystals
_journal_page_first 466
_journal_paper_doi 10.3390/cryst5040466
_journal_volume 5
_journal_year 2015
_chemical_formula_sum 'C9 H16 O2'
_chemical_formula_weight 156.22
_space_group_crystal_system monoclinic
_space_group_IT_number 14
_space_group_name_Hall '-P 2ybc'
_space_group_name_H-M_alt 'P 1 21/c 1'
_symmetry_space_group_name_Hall '-P 2ybc'
_symmetry_space_group_name_H-M 'P 1 21/c 1'
_atom_sites_solution_hydrogens mixed
_atom_sites_solution_primary direct
_atom_sites_solution_secondary difmap
_audit_creation_method SHELXL-2014/7
_cell_angle_alpha 90
_cell_angle_beta 106.0985(10)
_cell_angle_gamma 90
_cell_formula_units_Z 4
_cell_length_a 10.6473(4)
_cell_length_b 5.2855(2)
_cell_length_c 17.0313(7)
_cell_measurement_reflns_used 4689
_cell_measurement_temperature 150(2)
_cell_measurement_theta_max 28.76
_cell_measurement_theta_min 2.49
_cell_volume 920.87(6)
_computing_cell_refinement 'SAINT V8.34A (Bruker, 2013)'
_computing_data_collection 'APEX2 V2014.11-0 (Bruker, 2014)'
_computing_data_reduction SAINT
_computing_structure_refinement 'SHELXL-2014/7 (Sheldrick, 2014)'
_computing_structure_solution 'SHELXS-97 (Sheldrick, 2008)'
_diffrn_ambient_temperature 150(2)
_diffrn_detector_area_resol_mean 8.3333
_diffrn_measured_fraction_theta_full 0.999
_diffrn_measured_fraction_theta_max 0.999
_diffrn_measurement_device_type 'Bruker APEX-II CCD'
_diffrn_measurement_method '\f scans'
_diffrn_radiation_type MoK\a
_diffrn_radiation_wavelength 0.71073
_diffrn_reflns_av_R_equivalents 0.0148
_diffrn_reflns_av_unetI/netI 0.0134
_diffrn_reflns_laue_measured_fraction_full 0.999
_diffrn_reflns_laue_measured_fraction_max 0.999
_diffrn_reflns_limit_h_max 14
_diffrn_reflns_limit_h_min -13
_diffrn_reflns_limit_k_max 4
_diffrn_reflns_limit_k_min -6
_diffrn_reflns_limit_l_max 21
_diffrn_reflns_limit_l_min -22
_diffrn_reflns_number 8209
_diffrn_reflns_point_group_measured_fraction_full 0.999
_diffrn_reflns_point_group_measured_fraction_max 0.999
_diffrn_reflns_theta_full 25.242
_diffrn_reflns_theta_max 27.994
_diffrn_reflns_theta_min 1.991
_diffrn_source 'fine-focus sealed tube'
_exptl_absorpt_coefficient_mu 0.078
_exptl_absorpt_correction_T_max 0.97
_exptl_absorpt_correction_T_min 0.91
_exptl_absorpt_correction_type multi-scan
_exptl_absorpt_process_details 'SADABS V2014/5 (Bruker, 2014)'
_exptl_crystal_colour colourless
_exptl_crystal_density_diffrn 1.127
_exptl_crystal_description prism
_exptl_crystal_F_000 344
_exptl_crystal_size_max 0.498
_exptl_crystal_size_mid 0.394
_exptl_crystal_size_min 0.358
_refine_diff_density_max 0.292
_refine_diff_density_min -0.250
_refine_diff_density_rms 0.035
_refine_ls_extinction_method none
_refine_ls_goodness_of_fit_ref 1.058
_refine_ls_hydrogen_treatment mixed
_refine_ls_matrix_type full
_refine_ls_number_parameters 104
_refine_ls_number_reflns 2216
_refine_ls_number_restraints 0
_refine_ls_restrained_S_all 1.058
_refine_ls_R_factor_all 0.0421
_refine_ls_R_factor_gt 0.0366
_refine_ls_shift/su_max 0.000
_refine_ls_shift/su_mean 0.000
_refine_ls_structure_factor_coef Fsqd
_refine_ls_weighting_details 'w=1/[\s^2^(Fo^2^)+(0.0564P)^2^+0.1523P] where P=(Fo^2^+2Fc^2^)/3'
_refine_ls_weighting_scheme calc
_refine_ls_wR_factor_gt 0.0991
_refine_ls_wR_factor_ref 0.1044
_reflns_Friedel_coverage 0.000
_reflns_number_gt 1924
_reflns_number_total 2216
_reflns_threshold_expression 'I > 2\s(I)'
_cod_data_source_file AX0700.cif
_cod_data_source_block AX0700
_cod_database_code 1540507
_shelx_shelxl_version_number 2014/7
_shelx_space_group_comment
;
The symmetry employed for this shelxl refinement is uniquely defined
by the following loop, which should always be used as a source of
symmetry information in preference to the above space-group names.
They are only intended as comments.
;

loop_
_space_group_symop_operation_xyz
'x, y, z'
'-x, y+1/2, -z+1/2'
'-x, -y, -z'
'x, -y-1/2, z-1/2'

loop_
_atom_site_label
_atom_site_type_symbol
_atom_site_fract_x
_atom_site_fract_y
_atom_site_fract_z
_atom_site_U_iso_or_equiv
_atom_site_adp_type
_atom_site_occupancy
_atom_site_site_symmetry_order
_atom_site_calc_flag
_atom_site_refinement_flags_posn
_atom_site_refinement_flags_adp
O1 O 0.97294(7) 0.27152(14) 0.93456(4) 0.0352(2) Uani 1 1 d . .
H1 H 1.0062(14) 0.212(3) 0.9897(9) 0.053 Uiso 1 1 d . U
O2 O 0.93138(8) -0.14007(13) 0.91133(4) 0.0372(2) Uani 1 1 d . .
C1 C 0.92854(8) 0.08280(17) 0.88691(5) 0.0246(2) Uani 1 1 d . .
C2 C 0.87204(8) 0.13572(17) 0.79940(5) 0.0268(2) Uani 1 1 d . .
H2 H 0.8498 -0.0033 0.7628 0.032 Uiso 1 1 calc R U
C3 C 0.85060(8) 0.36744(17) 0.76906(5) 0.0252(2) Uani 1 1 d . .
H3 H 0.8775 0.5047 0.8059 0.030 Uiso 1 1 calc R U
C4 C 0.78719(9) 0.43016(17) 0.68101(5) 0.0265(2) Uani 1 1 d . .
H4A H 0.8431 0.5540 0.6629 0.032 Uiso 1 1 calc R U
H4B H 0.7025 0.5137 0.6771 0.032 Uiso 1 1 calc R U
C5 C 0.76274(8) 0.20681(18) 0.62223(5) 0.0262(2) Uani 1 1 d . .
H5A H 0.7090 0.0798 0.6409 0.031 Uiso 1 1 calc R U
H5B H 0.8475 0.1268 0.6239 0.031 Uiso 1 1 calc R U
C6 C 0.69384(9) 0.27988(18) 0.53424(5) 0.0271(2) Uani 1 1 d . .
H6A H 0.6093 0.3612 0.5323 0.033 Uiso 1 1 calc R U
H6B H 0.7480 0.4048 0.5150 0.033 Uiso 1 1 calc R U
C7 C 0.66926(9) 0.05248(18) 0.47711(5) 0.0277(2) Uani 1 1 d . .
H7A H 0.6206 -0.0769 0.4988 0.033 Uiso 1 1 calc R U
H7B H 0.7545 -0.0219 0.4768 0.033 Uiso 1 1 calc R U
C8 C 0.59285(9) 0.11421(19) 0.38949(5) 0.0301(2) Uani 1 1 d . .
H8A H 0.5073 0.1880 0.3894 0.036 Uiso 1 1 calc R U
H8B H 0.6414 0.2427 0.3673 0.036 Uiso 1 1 calc R U
C9 C 0.57005(11) -0.1174(2) 0.33430(6) 0.0379(3) Uani 1 1 d . .
H9A H 0.6544 -0.1880 0.3327 0.057 Uiso 1 1 calc R U
H9B H 0.5198 -0.0687 0.2790 0.057 Uiso 1 1 calc R U
H9C H 0.5213 -0.2448 0.3557 0.057 Uiso 1 1 calc R U

loop_
_atom_site_aniso_label
_atom_site_aniso_U_11
_atom_site_aniso_U_22
_atom_site_aniso_U_33
_atom_site_aniso_U_23
_atom_site_aniso_U_13
_atom_site_aniso_U_12
O1 0.0483(4) 0.0277(4) 0.0235(3) -0.0025(3) -0.0003(3) -0.0035(3)
O2 0.0546(5) 0.0247(4) 0.0264(3) 0.0022(3) 0.0016(3) -0.0012(3)
C1 0.0265(4) 0.0224(4) 0.0241(4) -0.0010(3) 0.0056(3) 0.0008(3)
C2 0.0308(4) 0.0253(4) 0.0222(4) -0.0021(3) 0.0039(3) 0.0004(3)
C3 0.0251(4) 0.0251(4) 0.0239(4) -0.0022(3) 0.0045(3) -0.0007(3)
C4 0.0284(4) 0.0245(4) 0.0245(4) 0.0022(3) 0.0041(3) 0.0013(3)
C5 0.0274(4) 0.0263(4) 0.0227(4) 0.0011(3) 0.0033(3) 0.0011(3)
C6 0.0290(4) 0.0269(5) 0.0233(4) 0.0023(3) 0.0039(3) 0.0018(3)
C7 0.0299(4) 0.0285(5) 0.0228(4) 0.0011(3) 0.0044(3) 0.0011(4)
C8 0.0324(5) 0.0337(5) 0.0225(4) 0.0019(3) 0.0050(3) -0.0008(4)
C9 0.0438(5) 0.0419(6) 0.0261(4) -0.0043(4) 0.0066(4) -0.0042(5)

loop_
_atom_type_symbol
_atom_type_description
_atom_type_scat_dispersion_real
_atom_type_scat_dispersion_imag
_atom_type_scat_source
C C 0.0033 0.0016 'International Tables Vol C Tables 4.2.6.8 and 6.1.1.4'
H H 0.0000 0.0000 'International Tables Vol C Tables 4.2.6.8 and 6.1.1.4'
O O 0.0106 0.0060 'International Tables Vol C Tables 4.2.6.8 and 6.1.1.4'

loop_
_geom_angle_atom_site_label_1
_geom_angle_atom_site_label_2
_geom_angle_atom_site_label_3
_geom_angle
C1 O1 H1 109.5(9)
O2 C1 O1 123.35(8)
O2 C1 C2 118.88(8)
O1 C1 C2 117.77(8)
C3 C2 C1 123.29(8)
C3 C2 H2 118.4
C1 C2 H2 118.4
C2 C3 C4 125.11(8)
C2 C3 H3 117.4
C4 C3 H3 117.4
C3 C4 C5 115.66(7)
C3 C4 H4A 108.4
C5 C4 H4A 108.4
C3 C4 H4B 108.4
C5 C4 H4B 108.4
H4A C4 H4B 107.4
C4 C5 C6 113.44(8)
C4 C5 H5A 108.9
C6 C5 H5A 108.9
C4 C5 H5B 108.9
C6 C5 H5B 108.9
H5A C5 H5B 107.7
C7 C6 C5 112.26(8)
C7 C6 H6A 109.2
C5 C6 H6A 109.2
C7 C6 H6B 109.2
C5 C6 H6B 109.2
H6A C6 H6B 107.9
C6 C7 C8 114.03(8)
C6 C7 H7A 108.7
C8 C7 H7A 108.7
C6 C7 H7B 108.7
C8 C7 H7B 108.7
H7A C7 H7B 107.6
C9 C8 C7 112.53(8)
C9 C8 H8A 109.1
C7 C8 H8A 109.1
C9 C8 H8B 109.1
C7 C8 H8B 109.1
H8A C8 H8B 107.8
C8 C9 H9A 109.5
C8 C9 H9B 109.5
H9A C9 H9B 109.5
C8 C9 H9C 109.5
H9A C9 H9C 109.5
H9B C9 H9C 109.5

loop_
_geom_bond_atom_site_label_1
_geom_bond_atom_site_label_2
_geom_bond_distance
O1 C1 1.2901(11)
O1 H1 0.960(15)
O2 C1 1.2468(11)
C1 C2 1.4711(12)
C2 C3 1.3242(13)
C2 H2 0.9500
C3 C4 1.5010(11)
C3 H3 0.9500
C4 C5 1.5229(12)
C4 H4A 0.9900
C4 H4B 0.9900
C5 C6 1.5243(11)
C5 H5A 0.9900
C5 H5B 0.9900
C6 C7 1.5227(13)
C6 H6A 0.9900
C6 H6B 0.9900
C7 C8 1.5237(11)
C7 H7A 0.9900
C7 H7B 0.9900
C8 C9 1.5215(14)
C8 H8A 0.9900
C8 H8B 0.9900
C9 H9A 0.9800
C9 H9B 0.9800
C9 H9C 0.9800

loop_
_geom_hbond_atom_site_label_D
_geom_hbond_atom_site_label_H
_geom_hbond_atom_site_label_A
_geom_hbond_distance_DH
_geom_hbond_distance_HA
_geom_hbond_distance_DA
_geom_hbond_angle_DHA
_geom_hbond_site_symmetry_A
O1 H1 O2 0.960(15) 1.676(15) 2.6319(9) 173.9(14) 3_757

loop_
_geom_torsion_atom_site_label_1
_geom_torsion_atom_site_label_2
_geom_torsion_atom_site_label_3
_geom_torsion_atom_site_label_4
_geom_torsion
O2 C1 C2 C3 171.81(9)
O1 C1 C2 C3 -8.25(14)
C1 C2 C3 C4 -176.80(8)
C2 C3 C4 C5 -8.08(14)
C3 C4 C5 C6 177.93(7)
C4 C5 C6 C7 -179.31(7)
C5 C6 C7 C8 176.32(7)
C6 C7 C8 C9 -179.93(8)
